data_2009936
loop_
_publ_author_name
'Mac\'i\<cek, Josef'
'Gradinarov, Stefan'
'Bontchev, Ranko'
'Balarew, Christo'

_publ_contact_author
;
     Dr Josef Macicek
     Bulgarian Academy of Sciences
     Institute of Applied Mineralogy
     Rakovski str. 92
     1000 Sofia
     BULGARIA
;
_publ_section_title
;
 A short dynamically symmetrical hydrogen bond in the structure of
 K[Mg(H~0.5~SO~4~)~2~(H~2~O)~2~]
;
_journal_issue 8
_journal_name_full 'Acta Crystallographica Section C'
_journal_page_first 1185
_journal_page_last 1188
_journal_paper_doi 10.1107/S0108270194002027
_journal_volume 50
_journal_year 1994
_chemical_formula_moiety 'K2 S1 O4, Mg1 S1 O4 , 2(H2 O1)'
_chemical_formula_structural 'K1 Mg1 [H1 (S1 O4)2]2(H2 O1)'
_chemical_formula_sum 'H5 K Mg O10 S2'
_chemical_formula_weight 292.57
_chemical_name_systematic 'Potassium Magnesium Hydrogendisulfate Dihydrate'
_space_group_IT_number 2
_symmetry_cell_setting triclinic
_symmetry_space_group_name_Hall '-P 1'
_symmetry_space_group_name_H-M 'P -1'
_atom_type_scat_source 'SDP/PDP (Enraf-Nonius, 1985)'
_audit_creation_method 'from SDP files using KAPPA (Macicek, 1992. Unpublished)'
_cell_angle_alpha 104.02(2)
_cell_angle_beta 99.94(2)
_cell_angle_gamma 95.06(2)
_cell_formula_units_Z 1
_cell_length_a 4.6570(10)
_cell_length_b 5.7430(10)
_cell_length_c 8.2140(10)
_cell_measurement_reflns_used 22
_cell_measurement_temperature 292
_cell_measurement_theta_max 21.89
_cell_measurement_theta_min 20.19
_cell_volume 207.99(7)
_computing_data_collection 'CAD-4 Manual (Enraf-Nonius, 1988)'
_computing_data_reduction 'SDP/PDP User's Guide (Enraf-Nonius, 1985)'
_computing_molecular_graphics 'ORTEPII (Johnson, 1976), STRUPLO84 (Fischer, 1985)'
_computing_publication_material 'KAPPA (Mac\'i\<cek, 1992; unpublished)'
_computing_structure_refinement 'SDP/PDP User's Guide (Enraf-Nonius, 1985)'
_computing_structure_solution 'MULTAN11/82 (Main et al., 1982)'
_diffrn_ambient_temperature 292
_diffrn_measurement_device 'Enraf-Nonius CAD-4 diffractometer'
_diffrn_measurement_method '\w/2\q, width (0.80 +0.40tan\q)\% in \w'
_diffrn_radiation_monochromator 'graphite (perpendicular mode)'
_diffrn_radiation_source '2kW fine focus Philips tube'
_diffrn_radiation_type 'Mo K\a'
_diffrn_radiation_wavelength 0.71073
_diffrn_reflns_av_R_equivalents 0.030
_diffrn_reflns_limit_h_max 6
_diffrn_reflns_limit_h_min -6
_diffrn_reflns_limit_k_max 7
_diffrn_reflns_limit_k_min -7
_diffrn_reflns_limit_l_max 10
_diffrn_reflns_limit_l_min -10
_diffrn_reflns_number 2008
_diffrn_reflns_reduction_process 'F~obs~ = ( I~raw~/LP )^1/2^, where LP = Lorentz-polarization correction'
_diffrn_reflns_theta_max 28.0
_diffrn_reflns_theta_min 0.0
_diffrn_standards_decay_% -0.9
_diffrn_standards_interval_time 120
_diffrn_standards_number 3
_exptl_absorpt_coefficient_mu 1.22
_exptl_absorpt_correction_T_max 0.99931
_exptl_absorpt_correction_T_min 0.91447
_exptl_absorpt_correction_type empirical
_exptl_crystal_colour transparent
_exptl_crystal_density_diffrn 2.335
_exptl_crystal_description isometric
_exptl_crystal_F_000 148
_exptl_crystal_size_max 0.06
_exptl_crystal_size_mid 0.06
_exptl_crystal_size_min 0.06
_refine_diff_density_max 0.313
_refine_diff_density_min -0.380
_refine_ls_extinction_coef 3.1434E-6
_refine_ls_extinction_method 'Stout & Jensen, 1968; formula 17.16'
_refine_ls_goodness_of_fit_all 1.915
_refine_ls_goodness_of_fit_obs 1.020
_refine_ls_hydrogen_treatment refxyz
_refine_ls_matrix_type full
_refine_ls_number_constraints 3
_refine_ls_number_parameters 77
_refine_ls_number_reflns 681
_refine_ls_number_restraints 0
_refine_ls_R_factor_all 0.085
_refine_ls_R_factor_obs 0.026
_refine_ls_shift/esd_max 0.016
_refine_ls_structure_factor_coef F
_refine_ls_weighting_details 'w = 1/[\s^2^(F)+(0.001F)^2^]'
_refine_ls_weighting_scheme calc
_refine_ls_wR_factor_all 0.064
_refine_ls_wR_factor_obs 0.029
_reflns_number_observed 681
_reflns_number_total 1004
_reflns_observed_criterion 'I > 3.0\s(I)'
_cod_data_source_file br1069.cif
_cod_data_source_block LRSA0166
_cod_depositor_comments
;
 Added _atom_site_type_symbol label and values.
 Corrected value of _geom_angle_publ_flag from 'nos' to 'no'.

 Antanas Vaitkus
 2013-04-09

The following automatic conversions were performed:

'_refine_ls_weighting_scheme' value '1/[\s^2^(F)+(0.001F)^2^]' was
changed to 'calc'. New tag '_refine_ls_weighting_details' was
created. The value of the new tag was set to 'w =
1/[\s^2^(F)+(0.001F)^2^]'.

Automatic conversion script
Id: cif_fix_values 3143 2015-03-26 13:38:13Z robertas 
;
_cod_original_cell_volume 208.0(2)
_cod_original_formula_sum 'K1 Mg1 S2 O10 H5'
_cod_database_code 2009936

loop_
_symmetry_equiv_pos_as_xyz
+x,+y,+z
-x,-y,-z

loop_
_atom_site_aniso_label
_atom_site_aniso_U_11
_atom_site_aniso_U_22
_atom_site_aniso_U_33
_atom_site_aniso_U_12
_atom_site_aniso_U_13
_atom_site_aniso_U_23
K 0.0539(7) 0.0197(4) 0.0238(5) 0.0045(5) -0.0095(5) 0.0044(4)
Mg 0.0130(6) 0.0122(5) 0.0132(5) 0.0039(5) 0.0038(5) 0.0031(4)
S 0.0146(3) 0.0095(3) 0.0119(2) 0.0013(2) 0.0040(2) 0.0011(2)
O1 0.0350(10) 0.0153(9) 0.0162(9) 0.0067(8) 0.0141(8) 0.0021(7)
O2 0.0203(9) 0.0210(9) 0.0187(9) 0.0116(8) 0.0082(7) 0.0047(8)
O3 0.0280(10) 0.0132(9) 0.0220(10) -0.0071(9) 0.0066(9) 0.0010(8)
O4 0.0180(10) 0.0148(9) 0.0230(10) 0.0013(8) -0.0008(8) 0.0048(8)
Ow 0.0210(10) 0.0174(9) 0.0290(10) 0.0061(8) 0.0068(8) 0.0121(7)

loop_
_atom_site_label
_atom_site_type_symbol
_atom_site_fract_x
_atom_site_fract_y
_atom_site_fract_z
_atom_site_U_iso_or_equiv
_atom_site_thermal_displace_type
_atom_site_calc_flag
_atom_site_calc_attached_atom
_atom_site_occupancy
K K 0.00000 0.00000 0.50000 0.0349(3) Uani ? ? 1
Mg Mg 0.00000 0.00000 0.00000 0.0126(3) Uani ? ? 1
S S 0.6092(2) 0.31750(10) 0.24216(9) 0.01220(10) Uani ? ? 1
O1 O 0.5255(5) 0.2999(4) 0.4086(2) 0.0214(5) Uani ? ? 1
O2 O 0.7937(4) 0.1259(3) 0.2017(2) 0.0190(5) Uani ? ? 1
O3 O 0.7619(4) 0.5585(3) 0.2657(2) 0.0222(6) Uani ? ? 1
O4 O 0.3435(4) 0.2732(3) 0.1096(2) 0.0194(5) Uani ? ? 1
Ow O 0.1888(4) -0.2207(3) 0.1410(3) 0.0207(5) Uani ? ? 1
H1 H 0.335(8) -0.267(7) 0.127(5) 0.02533 Uiso ? Ow 1
H2 H 0.086(8) -0.308(7) 0.163(5) 0.02533 Uiso ? Ow 1
H H 0.515(8) 0.385(6) 0.437(5) 0.02533 Uiso ? O1 0.5

loop_
_atom_type_symbol
_atom_type_scat_dispersion_real
_atom_type_scat_dispersion_imag
K 0.179 0.250
S 0.110 0.124
Mg 0.042 0.036
O 0.008 0.006
H 0.000 0.000

loop_
_geom_angle_atom_site_label_1
_geom_angle_atom_site_label_2
_geom_angle_atom_site_label_3
_geom_angle_site_symmetry_1
_geom_angle_site_symmetry_3
_geom_angle
_geom_angle_publ_flag
O1 K O1 1_455 1 97.55(6) yes
O1 K O1 1_455 2_556 82.45(6) no
O1 K O1 1_455 2_656 180.00 no
O1 K O2 1_455 1_455 47.95(6) yes
O1 K O2 1_455 2_656 132.05(6) no
O1 K O3 1_455 1_445 99.11(5) yes
O1 K O3 1_455 2_666 80.89(5) no
O1 K Ow 1_455 1 103.71(5) yes
O1 K Ow 1_455 2_556 76.29(5) no
O1 K O1 1 2_556 180.00 no
O1 K O1 1 2_656 82.45(6) no
O1 K O2 1 1_455 71.41(5) no
O1 K O2 1 2_656 108.59(5) no
O1 K O3 1 1_445 116.29(6) no
O1 K O3 1 2_666 63.71(6) no
O1 K Ow 1 1 62.66(5) no
O1 K Ow 1 2_556 117.34(5) no
O1 K O1 2_556 2_656 97.55(6) no
O1 K O2 2_556 1_455 108.59(5) no
O1 K O2 2_556 2_656 71.41(5) no
O1 K O3 2_556 1_445 63.71(6) no
O1 K O3 2_556 2_666 116.29(6) no
O1 K Ow 2_556 1 117.34(5) no
O1 K Ow 2_556 2_556 62.66(5) no
O1 K O2 2_656 1_455 132.05(6) no
O1 K O2 2_656 2_656 47.95(6) no
O1 K O3 2_656 1_445 80.89(5) no
O1 K O3 2_656 2_666 99.11(5) no
O1 K Ow 2_656 1 76.29(5) no
O1 K Ow 2_656 2_556 103.71(5) no
O2 K O2 1_455 2_656 180.00 no
O2 K O3 1_455 1_445 76.10(6) yes
O2 K O3 1_455 2_666 103.90(6) no
O2 K Ow 1_455 1 56.14(6) yes
O2 K Ow 1_455 2_556 123.86(6) no
O2 K O3 2_656 1_445 103.90(6) no
O2 K O3 2_656 2_666 76.10(6) no
O2 K Ow 2_656 1 123.86(6) no
O2 K Ow 2_656 2_556 56.14(6) no
O3 K O3 1_445 2_666 180.00 no
O3 K Ow 1_445 1 53.68(6) yes
O3 K Ow 1_445 2_556 126.32(6) no
O3 K Ow 2_666 1 126.32(6) no
O3 K Ow 2_666 2_556 53.68(6) no
Ow K Ow 1 2_556 180.00 no
O2 Mg O2 1_455 2_655 180.00 no
O2 Mg O4 1_455 1 89.68(8) yes
O2 Mg O4 1_455 2 90.32(8) no
O2 Mg Ow 1_455 1 86.76(8) yes
O2 Mg Ow 1_455 2 93.24(8) no
O2 Mg O4 2_655 1 90.32(8) no
O2 Mg O4 2_655 2 89.68(8) no
O2 Mg Ow 2_655 1 93.24(8) no
O2 Mg Ow 2_655 2 86.76(8) no
O4 Mg O4 1 2 180.00 no
O4 Mg Ow 1 1 91.38(8) yes
O4 Mg Ow 1 2 88.62(8) no
O4 Mg Ow 2 1 88.62(8) no
O4 Mg Ow 2 2 91.38(8) no
Ow Mg Ow 1 2 180.00 no
O1 S O2 1 1 105.10(10) yes
O1 S O3 1 1 108.90(10) yes
O1 S O4 1 1 109.20(10) yes
O2 S O3 1 1 113.20(10) yes
O2 S O4 1 1 110.30(10) yes
O3 S O4 1 1 110.00(10) yes

loop_
_geom_bond_atom_site_label_1
_geom_bond_atom_site_label_2
_geom_bond_site_symmetry_1
_geom_bond_site_symmetry_2
_geom_bond_distance
_geom_bond_publ_flag
K O1 . 1_455 3.023(2) yes
K O1 . 1 3.168(2) yes
K O1 . 2_556 3.168(2) yes
K O1 . 2_656 3.023(2) yes
K O2 . 1_455 2.760(2) yes
K O2 . 2_656 2.760(2) yes
K O3 . 1_445 2.787(2) yes
K O3 . 2_666 2.787(2) yes
K Ow . 1 3.218(2) yes
K Ow . 2_556 3.218(2) yes
Mg O2 . 1_455 2.069(2) yes
Mg O2 . 2_655 2.069(2) no
Mg O4 . 1 2.051(2) yes
Mg O4 . 2 2.051(2) no
Mg Ow . 1 2.068(2) yes
Mg Ow . 2 2.068(2) no
S O1 . 1 1.509(2) yes
S O2 . 1 1.466(2) yes
S O3 . 1 1.452(2) yes
S O4 . 1 1.459(2) yes
